data_4111118
loop_
_publ_author_name
'Ryan Hili'
'Andrei K. Yudin'

_publ_section_title
;
 Readily Available Unprotected Amino Aldehydes
;
_journal_name_full 'Journal of the American Chemical Society'
_journal_page_first 14772
_journal_page_last 14773
_journal_paper_doi 10.1021/ja065898s
_journal_volume 128
_journal_year 2006
_chemical_formula_moiety 'C26 H25 N3'
_chemical_formula_sum 'C26 H25 N3'
_chemical_formula_weight 379.49
_chemical_name_systematic
; 
 ? 
;
_space_group_IT_number 2
_symmetry_cell_setting triclinic
_symmetry_space_group_name_Hall '-P 1'
_symmetry_space_group_name_H-M 'P -1'
_atom_sites_solution_hydrogens geom
_atom_sites_solution_primary direct
_atom_sites_solution_secondary difmap
_audit_creation_method SHELXL-97
_cell_angle_alpha 90.291(6)
_cell_angle_beta 98.770(6)
_cell_angle_gamma 102.687(6)
_cell_formula_units_Z 2
_cell_length_a 7.9853(9)
_cell_length_b 10.9831(14)
_cell_length_c 12.1590(13)
_cell_measurement_reflns_used 7211
_cell_measurement_temperature 150(1)
_cell_measurement_theta_max 25.2
_cell_measurement_theta_min 2.6
_cell_volume 1027.4(2)
_computing_cell_refinement 'Denzo-SMN (Otwinowski & Minor, 1997)'
_computing_data_collection 'Collect (Nonius BV, 1997-2002)'
_computing_data_reduction Denzo-SMN
_computing_molecular_graphics 'SHELXTL V6.1'
_computing_publication_material 'SHELXTL V6.1'
_computing_structure_refinement 'SHELXTL V6.1(Sheldrick, 2001)'
_computing_structure_solution 'SIR-92 (Altomare et al., 1994)'
_diffrn_ambient_temperature 150(2)
_diffrn_detector_area_resol_mean 9
_diffrn_measured_fraction_theta_full 0.981
_diffrn_measured_fraction_theta_max 0.981
_diffrn_measurement_device_type 'Bruker-Nonius KappaCCD'
_diffrn_measurement_method '\f scans and \w scans with \k offsets'
_diffrn_radiation_monochromator graphite
_diffrn_radiation_source 'fine-focus sealed tube'
_diffrn_radiation_type MoK\a
_diffrn_radiation_wavelength 0.71073
_diffrn_reflns_av_R_equivalents 0.0874
_diffrn_reflns_av_sigmaI/netI 0.1030
_diffrn_reflns_limit_h_max 9
_diffrn_reflns_limit_h_min -9
_diffrn_reflns_limit_k_max 13
_diffrn_reflns_limit_k_min -13
_diffrn_reflns_limit_l_max 14
_diffrn_reflns_limit_l_min -14
_diffrn_reflns_number 7211
_diffrn_reflns_theta_full 25.14
_diffrn_reflns_theta_max 25.14
_diffrn_reflns_theta_min 2.60
_diffrn_standards_number 0
_exptl_absorpt_coefficient_mu 0.073
_exptl_absorpt_correction_type none
_exptl_crystal_colour colourless
_exptl_crystal_density_diffrn 1.227
_exptl_crystal_description needle
_exptl_crystal_F_000 404
_exptl_crystal_size_max 0.35
_exptl_crystal_size_mid 0.15
_exptl_crystal_size_min 0.14
_refine_diff_density_max 0.243
_refine_diff_density_min -0.296
_refine_diff_density_rms 0.058
_refine_ls_extinction_coef 0.054(8)
_refine_ls_extinction_expression Fc^*^=kFc[1+0.001xFc^2^\l^3^/sin(2\q)]^-1/4^
_refine_ls_extinction_method SHELXL
_refine_ls_goodness_of_fit_ref 1.002
_refine_ls_hydrogen_treatment mixed
_refine_ls_matrix_type full
_refine_ls_number_parameters 267
_refine_ls_number_reflns 3611
_refine_ls_number_restraints 0
_refine_ls_restrained_S_all 1.002
_refine_ls_R_factor_all 0.1085
_refine_ls_R_factor_gt 0.0614
_refine_ls_shift/su_max 0.000
_refine_ls_shift/su_mean 0.000
_refine_ls_structure_factor_coef Fsqd
_refine_ls_weighting_details 'calc w=1/[\s^2^(Fo^2^)+(0.0891P)^2^] where P=(Fo^2^+2Fc^2^)/3'
_refine_ls_weighting_scheme calc
_refine_ls_wR_factor_gt 0.1483
_refine_ls_wR_factor_ref 0.1780
_reflns_number_gt 2298
_reflns_number_total 3611
_reflns_threshold_expression I>2\s(I)
_cod_data_source_file ja065898ssi20060821_111122.cif
_cod_data_source_block k0644
_cod_database_code 4111118

loop_
_symmetry_equiv_pos_as_xyz
'x, y, z'
'-x, -y, -z'

loop_
_atom_site_label
_atom_site_type_symbol
_atom_site_fract_x
_atom_site_fract_y
_atom_site_fract_z
_atom_site_U_iso_or_equiv
_atom_site_adp_type
_atom_site_occupancy
_atom_site_symmetry_multiplicity
_atom_site_calc_flag
_atom_site_refinement_flags
N1 N 0.5517(3) 0.3528(2) 0.4575(2) 0.0393(6) Uani 1 1 d .
N2 N 0.0508(3) 0.25388(19) 0.19851(17) 0.0318(5) Uani 1 1 d .
N3 N 0.2589(3) 0.39067(19) 0.44778(18) 0.0326(6) Uani 1 1 d .
C1 C 0.3373(3) 0.2659(2) 0.2997(2) 0.0319(6) Uani 1 1 d .
C2 C 0.4519(3) 0.1777(2) 0.3414(2) 0.0319(6) Uani 1 1 d .
C3 C 0.4486(3) 0.0578(2) 0.3054(2) 0.0348(7) Uani 1 1 d .
H3A H 0.3626 0.0175 0.2459 0.042 Uiso 1 1 calc R
C4 C 0.5723(3) -0.0037(2) 0.3571(2) 0.0364(7) Uani 1 1 d .
H4A H 0.5716 -0.0861 0.3327 0.044 Uiso 1 1 calc R
C5 C 0.6968(3) 0.0558(2) 0.4446(2) 0.0374(7) Uani 1 1 d .
H5A H 0.7815 0.0134 0.4789 0.045 Uiso 1 1 calc R
C6 C 0.7003(3) 0.1752(2) 0.4828(2) 0.0346(6) Uani 1 1 d .
H6A H 0.7847 0.2146 0.5434 0.042 Uiso 1 1 calc R
C7 C 0.5774(3) 0.2357(2) 0.4301(2) 0.0314(6) Uani 1 1 d .
C8 C 0.4033(3) 0.3790(2) 0.3856(2) 0.0348(7) Uani 1 1 d .
H8A H 0.4399 0.4574 0.3456 0.042 Uiso 1 1 calc R
C9 C 0.1054(3) 0.2908(2) 0.4018(2) 0.0308(6) Uani 1 1 d .
H9A H -0.0126 0.3091 0.3983 0.037 Uiso 1 1 calc R
C10 C 0.1403(3) 0.2200(2) 0.3044(2) 0.0314(6) Uani 1 1 d .
H10A H 0.1091 0.1278 0.3139 0.038 Uiso 1 1 calc R
C11 C 0.1613(3) 0.2390(3) 0.1163(2) 0.0379(7) Uani 1 1 d .
H11A H 0.1312 0.2826 0.0475 0.046 Uiso 1 1 calc R
H11B H 0.1511 0.1497 0.0971 0.046 Uiso 1 1 calc R
C12 C 0.3422(3) 0.2987(3) 0.1756(2) 0.0405(7) Uani 1 1 d .
H12A H 0.3683 0.3903 0.1675 0.049 Uiso 1 1 calc R
H12B H 0.4311 0.2638 0.1456 0.049 Uiso 1 1 calc R
C13 C 0.2046(3) 0.2790(2) 0.5131(2) 0.0318(6) Uani 1 1 d .
H13A H 0.2801 0.2170 0.5170 0.038 Uiso 1 1 calc R
C14 C 0.1299(3) 0.2961(2) 0.6164(2) 0.0318(6) Uani 1 1 d .
C15 C 0.0648(3) 0.4006(2) 0.6343(2) 0.0365(7) Uani 1 1 d .
H15A H 0.0808 0.4678 0.5853 0.044 Uiso 1 1 calc R
C16 C -0.0233(4) 0.4078(3) 0.7231(2) 0.0402(7) Uani 1 1 d .
H16A H -0.0684 0.4793 0.7341 0.048 Uiso 1 1 calc R
C17 C -0.0457(4) 0.3114(3) 0.7958(2) 0.0441(7) Uani 1 1 d .
H17A H -0.1070 0.3162 0.8562 0.053 Uiso 1 1 calc R
C18 C 0.0216(4) 0.2076(3) 0.7801(2) 0.0429(7) Uani 1 1 d .
H18A H 0.0091 0.1420 0.8308 0.051 Uiso 1 1 calc R
C19 C 0.1074(3) 0.1997(2) 0.6901(2) 0.0358(7) Uani 1 1 d .
H19A H 0.1512 0.1276 0.6788 0.043 Uiso 1 1 calc R
C20 C -0.1284(3) 0.1814(2) 0.1712(2) 0.0365(7) Uani 1 1 d .
H20A H -0.1854 0.1799 0.2382 0.044 Uiso 1 1 calc R
H20B H -0.1264 0.0942 0.1515 0.044 Uiso 1 1 calc R
C21 C -0.2353(3) 0.2313(2) 0.0770(2) 0.0328(6) Uani 1 1 d .
C22 C -0.2288(4) 0.3582(3) 0.0705(2) 0.0398(7) Uani 1 1 d .
H22A H -0.1481 0.4152 0.1226 0.048 Uiso 1 1 calc R
C23 C -0.3385(4) 0.4031(3) -0.0109(2) 0.0430(7) Uani 1 1 d .
H23A H -0.3324 0.4903 -0.0141 0.052 Uiso 1 1 calc R
C24 C -0.4570(4) 0.3216(3) -0.0875(2) 0.0471(8) Uani 1 1 d .
H24A H -0.5328 0.3523 -0.1429 0.057 Uiso 1 1 calc R
C25 C -0.4637(4) 0.1955(3) -0.0826(2) 0.0479(8) Uani 1 1 d .
H25A H -0.5450 0.1389 -0.1346 0.057 Uiso 1 1 calc R
C26 C -0.3521(4) 0.1507(3) -0.0019(2) 0.0415(7) Uani 1 1 d .
H26A H -0.3557 0.0637 -0.0007 0.050 Uiso 1 1 calc R
H1N H 0.641(4) 0.410(3) 0.486(2) 0.052(9) Uiso 1 1 d .

loop_
_atom_site_aniso_label
_atom_site_aniso_U_11
_atom_site_aniso_U_22
_atom_site_aniso_U_33
_atom_site_aniso_U_23
_atom_site_aniso_U_13
_atom_site_aniso_U_12
N1 0.0328(13) 0.0287(13) 0.0532(16) -0.0040(11) 0.0047(11) 0.0015(11)
N2 0.0316(12) 0.0333(13) 0.0290(12) 0.0034(9) 0.0065(9) 0.0030(10)
N3 0.0307(12) 0.0261(12) 0.0398(13) 0.0040(10) 0.0106(10) 0.0007(9)
C1 0.0315(14) 0.0292(15) 0.0356(15) 0.0047(11) 0.0104(12) 0.0043(12)
C2 0.0294(14) 0.0288(15) 0.0371(16) 0.0021(11) 0.0091(12) 0.0030(11)
C3 0.0351(15) 0.0329(15) 0.0354(15) -0.0023(12) 0.0080(12) 0.0039(12)
C4 0.0381(16) 0.0298(15) 0.0431(17) 0.0010(12) 0.0121(13) 0.0077(12)
C5 0.0322(15) 0.0382(17) 0.0433(17) 0.0057(13) 0.0099(13) 0.0079(13)
C6 0.0301(14) 0.0349(16) 0.0374(16) 0.0033(12) 0.0070(12) 0.0031(12)
C7 0.0313(14) 0.0264(14) 0.0366(15) 0.0043(11) 0.0117(12) 0.0022(12)
C8 0.0344(15) 0.0270(15) 0.0441(17) 0.0046(12) 0.0112(13) 0.0056(12)
C9 0.0337(14) 0.0251(14) 0.0325(15) 0.0014(11) 0.0081(11) 0.0023(11)
C10 0.0316(14) 0.0288(14) 0.0313(15) 0.0049(11) 0.0045(11) 0.0018(11)
C11 0.0401(16) 0.0392(17) 0.0358(16) 0.0045(12) 0.0128(13) 0.0070(13)
C12 0.0350(16) 0.0479(18) 0.0409(17) 0.0100(13) 0.0130(13) 0.0091(13)
C13 0.0321(14) 0.0273(14) 0.0351(15) 0.0027(11) 0.0068(12) 0.0034(11)
C14 0.0291(14) 0.0283(15) 0.0344(15) -0.0043(11) 0.0028(11) 0.0006(11)
C15 0.0416(16) 0.0295(15) 0.0366(16) -0.0021(12) 0.0056(13) 0.0048(12)
C16 0.0431(17) 0.0371(17) 0.0411(17) -0.0057(13) 0.0064(13) 0.0108(13)
C17 0.0470(17) 0.0458(18) 0.0400(17) -0.0044(14) 0.0124(14) 0.0073(14)
C18 0.0492(18) 0.0457(18) 0.0358(16) 0.0063(13) 0.0120(14) 0.0113(14)
C19 0.0368(15) 0.0335(15) 0.0384(16) 0.0041(12) 0.0082(12) 0.0089(12)
C20 0.0341(15) 0.0334(16) 0.0385(16) 0.0005(12) 0.0053(12) 0.0007(12)
C21 0.0312(14) 0.0355(16) 0.0314(15) 0.0008(11) 0.0092(12) 0.0042(12)
C22 0.0407(17) 0.0352(16) 0.0411(17) -0.0013(13) 0.0076(13) 0.0028(13)
C23 0.0441(17) 0.0428(18) 0.0429(17) 0.0094(14) 0.0074(14) 0.0108(14)
C24 0.0455(18) 0.061(2) 0.0364(17) 0.0086(15) 0.0060(14) 0.0148(16)
C25 0.0407(17) 0.055(2) 0.0412(18) -0.0019(14) -0.0007(14) 0.0014(15)
C26 0.0431(17) 0.0345(16) 0.0423(17) -0.0012(13) 0.0033(14) 0.0017(13)

loop_
_atom_type_symbol
_atom_type_description
_atom_type_scat_dispersion_real
_atom_type_scat_dispersion_imag
_atom_type_scat_source
C C 0.0033 0.0016 'International Tables Vol C Tables 4.2.6.8 and 6.1.1.4'
H H 0.0000 0.0000 'International Tables Vol C Tables 4.2.6.8 and 6.1.1.4'
N N 0.0061 0.0033 'International Tables Vol C Tables 4.2.6.8 and 6.1.1.4'

loop_
_geom_angle_atom_site_label_1
_geom_angle_atom_site_label_2
_geom_angle_atom_site_label_3
_geom_angle
C7 N1 C8 110.6(2)
C11 N2 C20 114.2(2)
C11 N2 C10 105.25(19)
C20 N2 C10 112.59(19)
C13 N3 C9 59.81(15)
C13 N3 C8 112.12(19)
C9 N3 C8 107.1(2)
C2 C1 C10 116.3(2)
C2 C1 C12 113.6(2)
C10 C1 C12 103.5(2)
C2 C1 C8 102.6(2)
C10 C1 C8 105.8(2)
C12 C1 C8 115.2(2)
C3 C2 C7 120.0(2)
C3 C2 C1 130.5(2)
C7 C2 C1 109.5(2)
C2 C3 C4 119.4(2)
C5 C4 C3 119.8(2)
C6 C5 C4 121.5(2)
C5 C6 C7 118.1(3)
C6 C7 N1 127.9(3)
C6 C7 C2 121.2(2)
N1 C7 C2 110.9(2)
N1 C8 N3 112.5(2)
N1 C8 C1 106.1(2)
N3 C8 C1 108.9(2)
C13 C9 N3 60.02(16)
C13 C9 C10 118.0(2)
N3 C9 C10 111.6(2)
N2 C10 C9 111.7(2)
N2 C10 C1 105.49(19)
C9 C10 C1 105.9(2)
N2 C11 C12 103.0(2)
C11 C12 C1 104.3(2)
C9 C13 N3 60.17(16)
C9 C13 C14 120.4(2)
N3 C13 C14 118.0(2)
C15 C14 C19 118.8(2)
C15 C14 C13 121.4(2)
C19 C14 C13 119.5(2)
C16 C15 C14 120.6(3)
C17 C16 C15 120.3(3)
C16 C17 C18 119.7(3)
C17 C18 C19 120.0(3)
C18 C19 C14 120.6(2)
N2 C20 C21 113.9(2)
C22 C21 C26 118.2(3)
C22 C21 C20 121.0(2)
C26 C21 C20 120.7(2)
C23 C22 C21 120.9(3)
C24 C23 C22 120.4(3)
C25 C24 C23 119.3(3)
C24 C25 C26 120.3(3)
C25 C26 C21 120.9(3)

loop_
_geom_bond_atom_site_label_1
_geom_bond_atom_site_label_2
_geom_bond_distance
N1 C7 1.392(3)
N1 C8 1.445(3)
N2 C11 1.462(3)
N2 C20 1.464(3)
N2 C10 1.465(3)
N3 C13 1.485(3)
N3 C9 1.487(3)
N3 C8 1.499(3)
C1 C2 1.512(3)
C1 C10 1.553(3)
C1 C12 1.558(4)
C1 C8 1.563(4)
C2 C3 1.379(4)
C2 C7 1.399(4)
C3 C4 1.391(4)
C4 C5 1.390(4)
C5 C6 1.382(4)
C6 C7 1.384(4)
C9 C13 1.481(3)
C9 C10 1.508(4)
C11 C12 1.516(4)
C13 C14 1.498(4)
C14 C15 1.389(4)
C14 C19 1.390(4)
C15 C16 1.386(4)
C16 C17 1.381(4)
C17 C18 1.387(4)
C18 C19 1.388(4)
C20 C21 1.502(4)
C21 C22 1.387(4)
C21 C26 1.389(4)
C22 C23 1.385(4)
C23 C24 1.384(4)
C24 C25 1.376(4)
C25 C26 1.389(4)

loop_
_geom_hbond_atom_site_label_D
_geom_hbond_atom_site_label_H
_geom_hbond_atom_site_label_A
_geom_hbond_distance_DH
_geom_hbond_distance_HA
_geom_hbond_distance_DA
_geom_hbond_angle_DHA
_geom_hbond_site_symmetry_A
N1 H1N N3 0.87(3) 2.25(3) 3.020(3) 147(3) 2_666
